data_1546483
loop_
_publ_author_name
'Gardner, Benedict'
'King, David M.'
'Tuna, Floriana'
'Wooles, Ashley'
'Chilton, Nicholas F.'
'Liddle, Stephen'

_publ_section_title
;
 Assessing Crystal Field and Magnetic Interactions in
 Diuranium-\m-Chalcogenide Triamidoamine Complexes With UIV-E-UIV Cores (E
 = S, Se, Te): Implications for Determining the Presence or Absence of
 Actinide-Actinide Magnetic Exchange
;
_journal_name_full 'Chem. Sci.'
_journal_paper_doi 10.1039/C7SC01998J
_journal_year 2017
_chemical_formula_moiety 'C66 H150 N8 Si6 Te U2'
_chemical_formula_sum 'C66 H150 N8 Si6 Te U2'
_chemical_formula_weight 1828.13
_space_group_crystal_system monoclinic
_space_group_IT_number 14
_space_group_name_Hall '-P 2yn'
_space_group_name_H-M_alt 'P 1 21/n 1'
_symmetry_space_group_name_Hall '-P 2yn'
_symmetry_space_group_name_H-M 'P 1 21/n 1'
_atom_sites_solution_hydrogens geom
_atom_sites_solution_primary direct
_atom_sites_solution_secondary difmap
_audit_creation_date 2017-04-27
_audit_creation_method
;
Olex2 1.2
(compiled 2017.03.28 svn.r3405 for OlexSys, GUI svn.r5335)
;
_audit_update_record
;
2017-04-30 deposited with the CCDC.
2017-07-05 downloaded from the CCDC.
;
_cell_angle_alpha 90
_cell_angle_beta 92.474(3)
_cell_angle_gamma 90
_cell_formula_units_Z 2
_cell_length_a 13.8022(3)
_cell_length_b 16.3751(5)
_cell_length_c 18.0985(6)
_cell_measurement_reflns_used 8669
_cell_measurement_temperature 120(2)
_cell_measurement_theta_max 74.8710
_cell_measurement_theta_min 3.7240
_cell_volume 4086.7(2)
_computing_cell_refinement
;
CrysAlisPro, Agilent Technologies,
Version 1.171.36.28 (release 01-02-2013 CrysAlis171 .NET)
(compiled Feb  1 2013,16:14:44)
;
_computing_data_collection
;
CrysAlisPro, Agilent Technologies,
Version 1.171.36.28 (release 01-02-2013 CrysAlis171 .NET)
(compiled Feb  1 2013,16:14:44)
;
_computing_data_reduction
;
CrysAlisPro, Agilent Technologies,
Version 1.171.36.28 (release 01-02-2013 CrysAlis171 .NET)
(compiled Feb  1 2013,16:14:44)
;
_computing_molecular_graphics 'Olex2 (Dolomanov et al., 2009)'
_computing_publication_material 'Olex2 (Dolomanov et al., 2009)'
_computing_structure_refinement 'ShelXL (Sheldrick, 2015)'
_computing_structure_solution 'SHELXS-2012 (Sheldrick, 2012)'
_diffrn_ambient_temperature 120(2)
_diffrn_detector_area_resol_mean 10.3613
_diffrn_measured_fraction_theta_full 0.996
_diffrn_measured_fraction_theta_max 0.963
_diffrn_measurement_details
;
#__ type_ start__ end____ width___ exp.time_
  1 omega  -85.00   -8.00   1.0000    5.0000
omega____ theta____ kappa____ phi______ frames
    -      -38.5000  125.0000  -30.0000 77

#__ type_ start__ end____ width___ exp.time_
  2 omega  -46.00    3.00   1.0000    5.0000
omega____ theta____ kappa____ phi______ frames
    -      -38.5000   38.0000 -120.0000 49

#__ type_ start__ end____ width___ exp.time_
  3 omega  -98.00  -17.00   1.0000    5.0000
omega____ theta____ kappa____ phi______ frames
    -      -38.5000  -77.0000  120.0000 81

#__ type_ start__ end____ width___ exp.time_
  4 omega   61.00   89.00   1.0000    5.0000
omega____ theta____ kappa____ phi______ frames
    -       43.1627 -125.0000 -180.0000 28

#__ type_ start__ end____ width___ exp.time_
  5 omega   90.00  173.00   1.0000   25.0000
omega____ theta____ kappa____ phi______ frames
    -      107.0972   30.0000  -30.0000 83

#__ type_ start__ end____ width___ exp.time_
  6 omega  118.00  153.00   1.0000   25.0000
omega____ theta____ kappa____ phi______ frames
    -      107.0972  125.0000   90.0000 35

#__ type_ start__ end____ width___ exp.time_
  7 omega   42.00   91.00   1.0000   25.0000
omega____ theta____ kappa____ phi______ frames
    -      107.0972  -30.0000    0.0000 49

#__ type_ start__ end____ width___ exp.time_
  8 omega   38.00  120.00   1.0000   25.0000
omega____ theta____ kappa____ phi______ frames
    -      107.0972 -125.0000   30.0000 82

#__ type_ start__ end____ width___ exp.time_
  9 omega   55.00   89.00   1.0000   25.0000
omega____ theta____ kappa____ phi______ frames
    -      107.0972  -45.0000  -30.0000 34

#__ type_ start__ end____ width___ exp.time_
 10 omega   39.00   71.00   1.0000   25.0000
omega____ theta____ kappa____ phi______ frames
    -      107.0972  -45.0000   60.0000 32

#__ type_ start__ end____ width___ exp.time_
 11 omega   56.00  129.00   1.0000   25.0000
omega____ theta____ kappa____ phi______ frames
    -      107.0972  -61.0000 -180.0000 73

#__ type_ start__ end____ width___ exp.time_
 12 omega   28.00  102.00   1.0000   25.0000
omega____ theta____ kappa____ phi______ frames
    -      107.0972  -95.0000 -150.0000 74

#__ type_ start__ end____ width___ exp.time_
 13 omega   38.00   84.00   1.0000   25.0000
omega____ theta____ kappa____ phi______ frames
    -      107.0972  -30.0000   60.0000 46
;
_diffrn_measurement_device_type 'SuperNova, Dual, Cu at zero, Atlas'
_diffrn_measurement_method '\w scans'
_diffrn_orient_matrix_UB_11 -0.0779384000
_diffrn_orient_matrix_UB_12 0.0107500000
_diffrn_orient_matrix_UB_13 0.0577042000
_diffrn_orient_matrix_UB_21 0.0191801000
_diffrn_orient_matrix_UB_22 0.0926270000
_diffrn_orient_matrix_UB_23 0.0015960000
_diffrn_orient_matrix_UB_31 -0.0777229000
_diffrn_orient_matrix_UB_32 0.0120243000
_diffrn_orient_matrix_UB_33 -0.0627287000
_diffrn_radiation_monochromator mirror
_diffrn_radiation_type CuK\a
_diffrn_radiation_wavelength 1.54184
_diffrn_reflns_av_R_equivalents 0.0615
_diffrn_reflns_av_unetI/netI 0.0612
_diffrn_reflns_Laue_measured_fraction_full 0.996
_diffrn_reflns_Laue_measured_fraction_max 0.963
_diffrn_reflns_limit_h_max 15
_diffrn_reflns_limit_h_min -17
_diffrn_reflns_limit_k_max 20
_diffrn_reflns_limit_k_min -16
_diffrn_reflns_limit_l_max 15
_diffrn_reflns_limit_l_min -22
_diffrn_reflns_number 16902
_diffrn_reflns_point_group_measured_fraction_full 0.996
_diffrn_reflns_point_group_measured_fraction_max 0.963
_diffrn_reflns_theta_full 67.684
_diffrn_reflns_theta_max 75.005
_diffrn_reflns_theta_min 3.642
_diffrn_source 'SuperNova (Cu) X-ray Source'
_diffrn_standards_number 0
_exptl_absorpt_coefficient_mu 14.963
_exptl_absorpt_correction_T_max 0.263
_exptl_absorpt_correction_T_min 0.079
_exptl_absorpt_correction_type gaussian
_exptl_absorpt_process_details
;
CrysAlisPro, Agilent Technologies,
Version 1.171.36.28 (release 01-02-2013 CrysAlis171 .NET)
(compiled Feb  1 2013,16:14:44)
Numerical absorption correction based on gaussian integration over
            a multifaceted crystal model
;
_exptl_crystal_colour red
_exptl_crystal_colour_primary red
_exptl_crystal_density_diffrn 1.486
_exptl_crystal_density_method 'not measured'
_exptl_crystal_description block
_exptl_crystal_F_000 1844
_exptl_crystal_size_max 0.312
_exptl_crystal_size_mid 0.2502
_exptl_crystal_size_min 0.2097
_refine_diff_density_max 5.899
_refine_diff_density_min -2.262
_refine_diff_density_rms 0.337
_refine_ls_extinction_method none
_refine_ls_goodness_of_fit_ref 1.143
_refine_ls_hydrogen_treatment constr
_refine_ls_matrix_type full
_refine_ls_number_parameters 680
_refine_ls_number_reflns 8115
_refine_ls_number_restraints 1911
_refine_ls_restrained_S_all 1.056
_refine_ls_R_factor_all 0.0897
_refine_ls_R_factor_gt 0.0814
_refine_ls_shift/su_max 0.001
_refine_ls_shift/su_mean 0.000
_refine_ls_structure_factor_coef Fsqd
_refine_ls_weighting_details 'w=1/[\s^2^(Fo^2^)+(0.1138P)^2^+64.7301P] where P=(Fo^2^+2Fc^2^)/3'
_refine_ls_weighting_scheme calc
_refine_ls_wR_factor_gt 0.2110
_refine_ls_wR_factor_ref 0.2190
_reflns_Friedel_coverage 0.000
_reflns_number_gt 7122
_reflns_number_total 8115
_reflns_threshold_expression 'I > 2\s(I)'
_cod_data_source_file c7sc01998j2.cif
_cod_data_source_block 6
_cod_database_code 1546483
_shelx_shelxl_version_number 2016/6
_chemical_oxdiff_formula 'C66 H150 N8 Si6 Te U2'
_chemical_oxdiff_usercomment 'UBMGNF #12563 for BMG/STL in fomblin oil on micromount'
_shelx_space_group_comment
;
The symmetry employed for this shelxl refinement is uniquely defined
by the following loop, which should always be used as a source of
symmetry information in preference to the above space-group names.
They are only intended as comments.
;
_reflns_odcompleteness_completeness 99.66
_reflns_odcompleteness_iscentric 1
_reflns_odcompleteness_theta 67.13
_olex2_refinement_description
;
1. Fixed Uiso
 At 1.2 times of:
  All C(H) groups, All C(H,H) groups
 At 1.5 times of:
  All C(H,H,H) groups
2. Restrained distances
 Si2-N2 \\sim Si2A-N2 \\sim Si1-N1 \\sim Si1A-N1 \\sim Si3A-N3 \\sim Si3-N3
 with sigma of 0.01
 Si3A-C29A \\sim Si3-C29 \\sim Si3-C23 \\sim Si3A-C23A \\sim Si3-C26 \\sim
Si3A-C26A \\sim Si1-C4 ~
 Si1A-C4A \\sim Si1-C1 \\sim Si1A-C1A \\sim Si1A-C7A \\sim Si1-C7 \\sim Si2-C18
\\sim Si2-C12 \\sim Si2A-
 C12A \\sim Si2A-C18A \\sim Si2A-C15A \\sim Si2-C15
 with sigma of 0.02
 C19A-C18A \\sim C20A-C18A \\sim C19-C18 \\sim C20-C18 \\sim C13-C12 \\sim
C14-C12 \\sim C13A-C12A ~
 C14A-C12A \\sim C16-C15 \\sim C17-C15 \\sim C17A-C15A \\sim C16A-C15A \\sim
C31-C29 \\sim C30-C29 ~
 C30A-C29A \\sim C31A-C29A \\sim C28-C26 \\sim C27-C26 \\sim C28A-C26A \\sim
C27A-C26A \\sim C24A-C23A
 \\sim C25A-C23A \\sim C25-C23 \\sim C24-C23 \\sim C8A-C7A \\sim C8-C7 \\sim
C9-C7 \\sim C9A-C7A \\sim C5A-C4A
 \\sim C5-C4 \\sim C6A-C4A \\sim C6-C4 \\sim C2-C1 \\sim C2A-C1A \\sim C3-C1
\\sim C3A-C1A
 with sigma of 0.02
3. Uiso/Uaniso restraints and constraints
Si1 \\sim Si1A \\sim C1 \\sim C2 \\sim C2A \\sim C4 \\sim C4A \\sim C5 \\sim
C5A \\sim C6 \\sim C6A \\sim C7 \\sim C7A \\sim C8 \\sim C8A \\sim C9 \\sim C9A
\\sim C1A \\sim C3 \\sim C3A \\sim Si2 \\sim C12 \\sim C12A \\sim C13 \\sim
C13A \\sim C14 \\sim C14A \\sim C15 \\sim C15A \\sim C16 \\sim C16A \\sim C17
\\sim C17A \\sim C18 \\sim C19 \\sim C18A \\sim C19A \\sim C20 \\sim C20A \\sim
Si2A \\sim Si3 \\sim Si3A \\sim C23 \\sim C23A \\sim C24 \\sim C24A \\sim C25
\\sim C25A \\sim C26 \\sim C26A \\sim C27 \\sim C27A \\sim C28 \\sim C28A \\sim
C29 \\sim C29A \\sim C30 \\sim C30A \\sim C31 \\sim C31A: within 2A with sigma
of 0.01 and sigma for terminal atoms of 0.02
4. Rigid body (RIGU) restrains
 Si2, Si2A, C12, C12A, C13, C13A, C14, C14A, C15, C15A, C16, C16A, C17, C17A,
 C18, C18A, C19, C19A, C20, C20A, Si3, C25, C26, C26A, C28, C28A, C29, C29A,
 C30, C30A, C31, C31A, Si3A, C23, C23A, C24, C24A, C25A, C27, C27A, Si1, Si1A,
 C1, C1A, C2, C2A, C3, C3A, C4, C4A, C5, C5A, C6, C6A, C7, C7A, C8, C8A, C9,
 C9A, N2
 with sigma for 1-2 distances of 0.004 and sigma for 1-3 distances of 0.004
5. Others
 Sof(Si3A)=Sof(C23A)=Sof(H23A)=Sof(C24A)=Sof(H24D)=Sof(H24E)=Sof(H24F)=
 Sof(C25A)=Sof(H25D)=Sof(H25E)=Sof(H25F)=Sof(C26A)=Sof(H26A)=Sof(C27A)=
 Sof(H27D)=Sof(H27E)=Sof(H27F)=Sof(C28A)=Sof(H28D)=Sof(H28E)=Sof(H28F)=
 Sof(C29A)=Sof(H29A)=Sof(C30A)=Sof(H30D)=Sof(H30E)=Sof(H30F)=Sof(C31A)=
 Sof(H31D)=Sof(H31E)=Sof(H31F)=1-FVAR(1)
 Sof(Si3)=Sof(C23)=Sof(H23)=Sof(C24)=Sof(H24A)=Sof(H24B)=Sof(H24C)=Sof(C25)=
 Sof(H25A)=Sof(H25B)=Sof(H25C)=Sof(C26)=Sof(H26)=Sof(C27)=Sof(H27A)=Sof(H27B)=
 Sof(H27C)=Sof(C28)=Sof(H28A)=Sof(H28B)=Sof(H28C)=Sof(C29)=Sof(H29)=Sof(C30)=
 Sof(H30A)=Sof(H30B)=Sof(H30C)=Sof(C31)=Sof(H31A)=Sof(H31B)=Sof(H31C)=FVAR(1)
 Sof(Si1A)=Sof(C1A)=Sof(H1A)=Sof(C2A)=Sof(H2AA)=Sof(H2AB)=Sof(H2AC)=Sof(C3A)=
 Sof(H3AA)=Sof(H3AB)=Sof(H3AC)=Sof(C4A)=Sof(H4A)=Sof(C5A)=Sof(H5AA)=Sof(H5AB)=
 Sof(H5AC)=Sof(C6A)=Sof(H6AA)=Sof(H6AB)=Sof(H6AC)=Sof(C7A)=Sof(H7A)=Sof(C8A)=
 Sof(H8AA)=Sof(H8AB)=Sof(H8AC)=Sof(C9A)=Sof(H9AA)=Sof(H9AB)=Sof(H9AC)=1-FVAR(2)
 Sof(Si1)=Sof(C1)=Sof(H1)=Sof(C2)=Sof(H2A)=Sof(H2B)=Sof(H2C)=Sof(C3)=Sof(H3A)=
 Sof(H3B)=Sof(H3C)=Sof(C4)=Sof(H4)=Sof(C5)=Sof(H5A)=Sof(H5B)=Sof(H5C)=Sof(C6)=
 Sof(H6A)=Sof(H6B)=Sof(H6C)=Sof(C7)=Sof(H7)=Sof(C8)=Sof(H8A)=Sof(H8B)=Sof(H8C)=
 Sof(C9)=Sof(H9A)=Sof(H9B)=Sof(H9C)=FVAR(2)
 Sof(Si2A)=Sof(C12A)=Sof(H12A)=Sof(C13A)=Sof(H13D)=Sof(H13E)=Sof(H13F)=
 Sof(C14A)=Sof(H14D)=Sof(H14E)=Sof(H14F)=Sof(C15A)=Sof(H15A)=Sof(C16A)=
 Sof(H16D)=Sof(H16E)=Sof(H16F)=Sof(C17A)=Sof(H17D)=Sof(H17E)=Sof(H17F)=
 Sof(C18A)=Sof(H18A)=Sof(C19A)=Sof(H19D)=Sof(H19E)=Sof(H19F)=Sof(C20A)=
 Sof(H20D)=Sof(H20E)=Sof(H20F)=1-FVAR(3)
 Sof(Si2)=Sof(C12)=Sof(H12)=Sof(C13)=Sof(H13A)=Sof(H13B)=Sof(H13C)=Sof(C14)=
 Sof(H14A)=Sof(H14B)=Sof(H14C)=Sof(C15)=Sof(H15)=Sof(C16)=Sof(H16A)=Sof(H16B)=
 Sof(H16C)=Sof(C17)=Sof(H17A)=Sof(H17B)=Sof(H17C)=Sof(C18)=Sof(H18)=Sof(C19)=
 Sof(H19A)=Sof(H19B)=Sof(H19C)=Sof(C20)=Sof(H20A)=Sof(H20B)=Sof(H20C)=FVAR(3)
6.a Ternary CH refined with riding coordinates:
 C1(H1), C1A(H1A), C4(H4), C4A(H4A), C7(H7), C7A(H7A), C12(H12), C12A(H12A),
 C15(H15), C15A(H15A), C18(H18), C18A(H18A), C23(H23), C23A(H23A), C26(H26),
 C26A(H26A), C29(H29), C29A(H29A)
6.b Secondary CH2 refined with riding coordinates:
 C10(H10A,H10B), C11(H11A,H11B), C21(H21A,H21B), C22(H22A,H22B), C32(H32A,
 H32B), C33(H33A,H33B)
6.c Idealised Me refined as rotating group:
 C2(H2A,H2B,H2C), C2A(H2AA,H2AB,H2AC), C3(H3A,H3B,H3C), C3A(H3AA,H3AB,H3AC),
 C5(H5A,H5B,H5C), C5A(H5AA,H5AB,H5AC), C6(H6A,H6B,H6C), C6A(H6AA,H6AB,H6AC),
 C8(H8A,H8B,H8C), C8A(H8AA,H8AB,H8AC), C9(H9A,H9B,H9C), C9A(H9AA,H9AB,H9AC),
 C13(H13A,H13B,H13C), C13A(H13D,H13E,H13F), C14(H14A,H14B,H14C), C14A(H14D,H14E,
 H14F), C16(H16A,H16B,H16C), C16A(H16D,H16E,H16F), C17(H17A,H17B,H17C),
 C17A(H17D,H17E,H17F), C19(H19A,H19B,H19C), C19A(H19D,H19E,H19F), C20(H20A,H20B,
 H20C), C20A(H20D,H20E,H20F), C24(H24A,H24B,H24C), C24A(H24D,H24E,H24F),
 C25(H25A,H25B,H25C), C25A(H25D,H25E,H25F), C27(H27A,H27B,H27C), C27A(H27D,H27E,
 H27F), C28(H28A,H28B,H28C), C28A(H28D,H28E,H28F), C30(H30A,H30B,H30C),
 C30A(H30D,H30E,H30F), C31(H31A,H31B,H31C), C31A(H31D,H31E,H31F)
;
_olex2_submission_special_instructions 'No special instructions were received'

loop_
_space_group_symop_operation_xyz
'x, y, z'
'-x+1/2, y+1/2, -z+1/2'
'-x, -y, -z'
'x-1/2, -y-1/2, z-1/2'

loop_
_atom_site_label
_atom_site_type_symbol
_atom_site_fract_x
_atom_site_fract_y
_atom_site_fract_z
_atom_site_U_iso_or_equiv
_atom_site_adp_type
_atom_site_occupancy
_atom_site_site_symmetry_order
_atom_site_calc_flag
_atom_site_refinement_flags_posn
_atom_site_refinement_flags_adp
_atom_site_refinement_flags_occupancy
_atom_site_disorder_assembly
_atom_site_disorder_group
U1 U 0.06059(3) 0.85197(2) 0.09636(2) 0.02857(17) Uani 1 1 d . . . . .
Te1 Te 0.000000 1.000000 0.000000 0.0374(3) Uani 1 2 d S T P . .
N1 N 0.0215(8) 0.7350(6) 0.0402(6) 0.040(2) Uani 1 1 d D . . . .
Si1 Si -0.0595(8) 0.6910(7) -0.0268(5) 0.033(2) Uani 0.448(15) 1 d D U . A 1
Si1A Si -0.0861(6) 0.7041(6) -0.0122(5) 0.0353(18) Uani 0.552(15) 1 d D U . A 2
C1 C -0.1504(18) 0.7775(14) -0.0377(13) 0.035(3) Uani 0.448(15) 1 d D U . A 1
H1 H -0.114525 0.825576 -0.053563 0.042 Uiso 0.448(15) 1 calc R . . A 1
C1A C -0.1845(14) 0.7855(12) -0.0176(11) 0.035(3) Uani 0.552(15) 1 d D U . A 2
H1A H -0.159381 0.829515 -0.048143 0.042 Uiso 0.552(15) 1 calc R . . A 2
C2 C -0.230(2) 0.762(2) -0.0966(16) 0.048(5) Uani 0.448(15) 1 d D U . A 1
H2A H -0.201091 0.741746 -0.140592 0.072 Uiso 0.448(15) 1 calc GR . . A 1
H2B H -0.263893 0.811475 -0.107546 0.072 Uiso 0.448(15) 1 calc GR . . A 1
H2C H -0.273878 0.721612 -0.078992 0.072 Uiso 0.448(15) 1 calc GR . . A 1
C2A C -0.2766(18) 0.7551(16) -0.0585(13) 0.044(4) Uani 0.552(15) 1 d D U . A 2
H2AA H -0.260010 0.730124 -0.104257 0.067 Uiso 0.552(15) 1 calc GR . . A 2
H2AB H -0.319417 0.800338 -0.068551 0.067 Uiso 0.552(15) 1 calc GR . . A 2
H2AC H -0.308162 0.715795 -0.028455 0.067 Uiso 0.552(15) 1 calc GR . . A 2
C3 C -0.200(2) 0.802(2) 0.0322(15) 0.038(5) Uani 0.448(15) 1 d D U . A 1
H3A H -0.234970 0.755533 0.050570 0.056 Uiso 0.448(15) 1 calc GR . . A 1
H3B H -0.245229 0.845330 0.021236 0.056 Uiso 0.448(15) 1 calc GR . . A 1
H3C H -0.152832 0.819411 0.068967 0.056 Uiso 0.448(15) 1 calc GR . . A 1
C3A C -0.2063(18) 0.8245(17) 0.0561(12) 0.036(4) Uani 0.552(15) 1 d D U . A 2
H3AA H -0.212209 0.782654 0.092747 0.054 Uiso 0.552(15) 1 calc GR . . A 2
H3AB H -0.265934 0.854559 0.051045 0.054 Uiso 0.552(15) 1 calc GR . . A 2
H3AC H -0.154508 0.860867 0.070931 0.054 Uiso 0.552(15) 1 calc GR . . A 2
C4 C -0.108(2) 0.5887(13) 0.0065(12) 0.034(3) Uani 0.448(15) 1 d D U . A 1
H4 H -0.051183 0.553526 0.015861 0.041 Uiso 0.448(15) 1 calc R . . A 1
C4A C -0.1351(18) 0.6043(11) 0.0267(10) 0.036(3) Uani 0.552(15) 1 d D U . A 2
H4A H -0.077524 0.572713 0.042331 0.043 Uiso 0.552(15) 1 calc R . . A 2
C5 C -0.161(3) 0.592(2) 0.0782(15) 0.040(5) Uani 0.448(15) 1 d D U . A 1
H5A H -0.127301 0.627613 0.112583 0.060 Uiso 0.448(15) 1 calc GR . . A 1
H5B H -0.164216 0.538106 0.098984 0.060 Uiso 0.448(15) 1 calc GR . . A 1
H5C H -0.225761 0.612136 0.068364 0.060 Uiso 0.448(15) 1 calc GR . . A 1
C5A C -0.193(2) 0.6132(18) 0.0959(13) 0.043(5) Uani 0.552(15) 1 d D U . A 2
H5AA H -0.252941 0.641046 0.083723 0.064 Uiso 0.552(15) 1 calc GR . . A 2
H5AB H -0.156274 0.644015 0.132417 0.064 Uiso 0.552(15) 1 calc GR . . A 2
H5AC H -0.206944 0.560037 0.115279 0.064 Uiso 0.552(15) 1 calc GR . . A 2
C6 C -0.171(2) 0.547(2) -0.0528(16) 0.037(5) Uani 0.448(15) 1 d D U . A 1
H6A H -0.228441 0.578419 -0.063000 0.055 Uiso 0.448(15) 1 calc GR . . A 1
H6B H -0.188899 0.493375 -0.035726 0.055 Uiso 0.448(15) 1 calc GR . . A 1
H6C H -0.135680 0.541269 -0.097068 0.055 Uiso 0.448(15) 1 calc GR . . A 1
C6A C -0.192(2) 0.5494(17) -0.0279(13) 0.039(5) Uani 0.552(15) 1 d D U . A 2
H6AA H -0.258941 0.564976 -0.029828 0.058 Uiso 0.552(15) 1 calc GR . . A 2
H6AB H -0.185942 0.493569 -0.012085 0.058 Uiso 0.552(15) 1 calc GR . . A 2
H6AC H -0.166269 0.555027 -0.076137 0.058 Uiso 0.552(15) 1 calc GR . . A 2
C7 C -0.004(2) 0.6691(14) -0.1187(11) 0.038(3) Uani 0.448(15) 1 d D U . A 1
H7 H -0.059055 0.655975 -0.152640 0.045 Uiso 0.448(15) 1 calc R . . A 1
C7A C -0.052(2) 0.6811(12) -0.1108(9) 0.040(3) Uani 0.552(15) 1 d D U . A 2
H7A H -0.109058 0.653386 -0.133555 0.048 Uiso 0.552(15) 1 calc R . . A 2
C8 C 0.041(3) 0.7451(17) -0.1508(16) 0.049(5) Uani 0.448(15) 1 d D U . A 1
H8A H -0.006371 0.787892 -0.154517 0.073 Uiso 0.448(15) 1 calc GR . . A 1
H8B H 0.063643 0.733055 -0.199069 0.073 Uiso 0.448(15) 1 calc GR . . A 1
H8C H 0.094852 0.762508 -0.119128 0.073 Uiso 0.448(15) 1 calc GR . . A 1
C8A C -0.041(2) 0.7582(14) -0.1557(13) 0.048(4) Uani 0.552(15) 1 d D U . A 2
H8AA H -0.100439 0.788525 -0.156866 0.071 Uiso 0.552(15) 1 calc GR . . A 2
H8AB H -0.025020 0.744144 -0.205260 0.071 Uiso 0.552(15) 1 calc GR . . A 2
H8AC H 0.010223 0.791002 -0.133499 0.071 Uiso 0.552(15) 1 calc GR . . A 2
C9 C 0.064(3) 0.597(2) -0.124(2) 0.047(5) Uani 0.448(15) 1 d D U . A 1
H9A H 0.123334 0.608980 -0.095719 0.071 Uiso 0.448(15) 1 calc GR . . A 1
H9B H 0.078316 0.588107 -0.174466 0.071 Uiso 0.448(15) 1 calc GR . . A 1
H9C H 0.034419 0.549616 -0.103998 0.071 Uiso 0.448(15) 1 calc GR . . A 1
C9A C 0.031(2) 0.6202(18) -0.1159(15) 0.048(4) Uani 0.552(15) 1 d D U . A 2
H9AA H 0.088900 0.643637 -0.094247 0.071 Uiso 0.552(15) 1 calc GR . . A 2
H9AB H 0.039947 0.607433 -0.166843 0.071 Uiso 0.552(15) 1 calc GR . . A 2
H9AC H 0.015058 0.571251 -0.089742 0.071 Uiso 0.552(15) 1 calc GR . . A 2
C10 C 0.0935(13) 0.6689(10) 0.0593(8) 0.051(4) Uani 1 1 d . . . . .
H10A H 0.158574 0.687432 0.049779 0.061 Uiso 1 1 calc R . . . .
H10B H 0.079695 0.620910 0.029193 0.061 Uiso 1 1 calc R . . . .
C11 C 0.0861(15) 0.6480(8) 0.1412(8) 0.051(4) Uani 1 1 d . . . . .
H11A H 0.021334 0.628635 0.150577 0.061 Uiso 1 1 calc R . . . .
H11B H 0.132045 0.605334 0.155197 0.061 Uiso 1 1 calc R . . . .
N2 N -0.0168(8) 0.8612(7) 0.2001(6) 0.049(3) Uani 1 1 d D U . . .
Si2 Si -0.0493(5) 0.9536(5) 0.2492(4) 0.0375(15) Uani 0.515(10) 1 d D U . B 1
Si2A Si -0.0804(5) 0.9216(5) 0.2600(4) 0.0343(15) Uani 0.485(10) 1 d D U . B 2
C12 C 0.0288(16) 1.0456(12) 0.2283(13) 0.042(3) Uani 0.515(10) 1 d D U . B 1
H12 H -0.000725 1.070573 0.183616 0.051 Uiso 0.515(10) 1 calc R . . B 1
C12A C -0.0296(16) 1.0251(11) 0.2350(13) 0.041(3) Uani 0.485(10) 1 d D U . B 2
H12A H -0.052284 1.036429 0.183968 0.049 Uiso 0.485(10) 1 calc R . . B 2
C13 C 0.033(2) 1.1124(17) 0.2869(15) 0.051(4) Uani 0.515(10) 1 d D U . B 1
H13A H -0.032141 1.126563 0.299429 0.077 Uiso 0.515(10) 1 calc GR . . B 1
H13B H 0.064310 1.159719 0.267924 0.077 Uiso 0.515(10) 1 calc GR . . B 1
H13C H 0.068097 1.093158 0.330239 0.077 Uiso 0.515(10) 1 calc GR . . B 1
C13A C -0.068(2) 1.0934(18) 0.2825(16) 0.052(5) Uani 0.485(10) 1 d D U . B 2
H13D H -0.043371 1.086839 0.332537 0.078 Uiso 0.485(10) 1 calc GR . . B 2
H13E H -0.137523 1.091506 0.281072 0.078 Uiso 0.485(10) 1 calc GR . . B 2
H13F H -0.047180 1.145120 0.263754 0.078 Uiso 0.485(10) 1 calc GR . . B 2
C14 C 0.1336(16) 1.0264(16) 0.2105(16) 0.042(4) Uani 0.515(10) 1 d D U . B 1
H14A H 0.169208 1.010401 0.254875 0.063 Uiso 0.515(10) 1 calc GR . . B 1
H14B H 0.163020 1.073996 0.190097 0.063 Uiso 0.515(10) 1 calc GR . . B 1
H14C H 0.134482 0.982623 0.175175 0.063 Uiso 0.515(10) 1 calc GR . . B 1
C14A C 0.0803(17) 1.0272(18) 0.2363(18) 0.043(4) Uani 0.485(10) 1 d D U . B 2
H14D H 0.105613 1.014997 0.285247 0.064 Uiso 0.485(10) 1 calc GR . . B 2
H14E H 0.101519 1.080522 0.222038 0.064 Uiso 0.485(10) 1 calc GR . . B 2
H14F H 0.103282 0.987342 0.202263 0.064 Uiso 0.485(10) 1 calc GR . . B 2
C15 C -0.0403(15) 0.9311(17) 0.3528(8) 0.039(3) Uani 0.515(10) 1 d D U . B 1
H15 H -0.067862 0.876366 0.357645 0.046 Uiso 0.515(10) 1 calc R . . B 1
C15A C -0.0571(15) 0.8912(17) 0.3604(8) 0.036(3) Uani 0.485(10) 1 d D U . B 2
H15A H -0.068738 0.832285 0.362986 0.043 Uiso 0.485(10) 1 calc R . . B 2
C16 C -0.0977(19) 0.9845(16) 0.4042(12) 0.040(4) Uani 0.515(10) 1 d D U . B 1
H16A H -0.071888 1.038957 0.404462 0.060 Uiso 0.515(10) 1 calc GR . . B 1
H16B H -0.092883 0.962469 0.453345 0.060 Uiso 0.515(10) 1 calc GR . . B 1
H16C H -0.164503 0.985737 0.387097 0.060 Uiso 0.515(10) 1 calc GR . . B 1
C16A C -0.1283(18) 0.9308(17) 0.4109(14) 0.039(4) Uiso 0.485(10) 1 d D U . B 2
H16D H -0.129022 0.988768 0.402692 0.059 Uiso 0.485(10) 1 calc GR . . B 2
H16E H -0.108911 0.919823 0.461465 0.059 Uiso 0.485(10) 1 calc GR . . B 2
H16F H -0.191935 0.909028 0.400369 0.059 Uiso 0.485(10) 1 calc GR . . B 2
C17 C 0.0647(17) 0.923(2) 0.3820(19) 0.037(5) Uani 0.515(10) 1 d D U . B 1
H17A H 0.099396 0.887734 0.350047 0.056 Uiso 0.515(10) 1 calc GR . . B 1
H17B H 0.066030 0.900259 0.430973 0.056 Uiso 0.515(10) 1 calc GR . . B 1
H17C H 0.094799 0.975873 0.383527 0.056 Uiso 0.515(10) 1 calc GR . . B 1
C17A C 0.0455(18) 0.905(3) 0.392(2) 0.040(5) Uani 0.485(10) 1 d D U . B 2
H17D H 0.091107 0.884077 0.358181 0.060 Uiso 0.485(10) 1 calc GR . . B 2
H17E H 0.053834 0.877540 0.438571 0.060 Uiso 0.485(10) 1 calc GR . . B 2
H17F H 0.056330 0.962587 0.398928 0.060 Uiso 0.485(10) 1 calc GR . . B 2
C18 C -0.1794(11) 0.9842(13) 0.2208(13) 0.039(3) Uani 0.515(10) 1 d D U . B 1
H18 H -0.181639 0.984325 0.166584 0.047 Uiso 0.515(10) 1 calc R . . B 1
C18A C -0.2157(11) 0.9242(15) 0.2388(14) 0.039(3) Uani 0.485(10) 1 d D U . B 2
H18A H -0.244290 0.954472 0.279238 0.046 Uiso 0.485(10) 1 calc R . . B 2
C19 C -0.2132(19) 1.0691(14) 0.2423(13) 0.043(4) Uani 0.515(10) 1 d D U . B 1
H19A H -0.215595 1.072583 0.295177 0.065 Uiso 0.515(10) 1 calc GR . . B 1
H19B H -0.276569 1.079136 0.220303 0.065 Uiso 0.515(10) 1 calc GR . . B 1
H19C H -0.168646 1.109202 0.225130 0.065 Uiso 0.515(10) 1 calc GR . . B 1
C19A C -0.241(2) 0.972(2) 0.1682(13) 0.044(4) Uani 0.485(10) 1 d D U . B 2
H19D H -0.209046 1.023611 0.170104 0.067 Uiso 0.485(10) 1 calc GR . . B 2
H19E H -0.309832 0.979469 0.163433 0.067 Uiso 0.485(10) 1 calc GR . . B 2
H19F H -0.219809 0.941247 0.126365 0.067 Uiso 0.485(10) 1 calc GR . . B 2
C20 C -0.254(2) 0.9204(19) 0.2418(17) 0.048(4) Uani 0.515(10) 1 d D U . B 1
H20A H -0.317727 0.940849 0.230899 0.072 Uiso 0.515(10) 1 calc GR . . B 1
H20B H -0.245790 0.908775 0.293739 0.072 Uiso 0.515(10) 1 calc GR . . B 1
H20C H -0.243779 0.871306 0.214111 0.072 Uiso 0.515(10) 1 calc GR . . B 1
C20A C -0.262(2) 0.8401(17) 0.2375(17) 0.047(5) Uani 0.485(10) 1 d D U . B 2
H20D H -0.238069 0.808793 0.197490 0.071 Uiso 0.485(10) 1 calc GR . . B 2
H20E H -0.331480 0.845668 0.230809 0.071 Uiso 0.485(10) 1 calc GR . . B 2
H20F H -0.247187 0.812680 0.283458 0.071 Uiso 0.485(10) 1 calc GR . . B 2
C21 C -0.0437(10) 0.7750(14) 0.2258(7) 0.061(5) Uani 1 1 d . . . . .
H21A H -0.086979 0.778561 0.266491 0.074 Uiso 1 1 calc R . . . .
H21B H -0.076998 0.745755 0.185547 0.074 Uiso 1 1 calc R . . . .
C22 C 0.0452(11) 0.7307(11) 0.2497(7) 0.052(4) Uani 1 1 d . . . . .
H22A H 0.028813 0.676778 0.267609 0.063 Uiso 1 1 calc R . . . .
H22B H 0.079155 0.760076 0.289448 0.063 Uiso 1 1 calc R . . . .
N3 N 0.2180(7) 0.8503(7) 0.1249(7) 0.049(3) Uani 1 1 d D . . . .
Si3 Si 0.3255(5) 0.8907(5) 0.0905(4) 0.0341(15) Uani 0.499(10) 1 d D U . C 1
Si3A Si 0.3237(5) 0.8564(6) 0.0697(5) 0.0420(17) Uani 0.501(10) 1 d D U . C 2
C23 C 0.2821(16) 0.9254(14) -0.0054(9) 0.040(3) Uani 0.499(10) 1 d D U . C 1
H23 H 0.235643 0.969819 0.001247 0.048 Uiso 0.499(10) 1 calc R . . C 1
C23A C 0.2931(16) 0.8683(16) -0.0337(9) 0.044(3) Uani 0.501(10) 1 d D U . C 2
H23A H 0.261458 0.921633 -0.039512 0.052 Uiso 0.501(10) 1 calc R . . C 2
C24 C 0.229(2) 0.8591(16) -0.0504(15) 0.044(5) Uani 0.499(10) 1 d D U . C 1
H24A H 0.274809 0.818110 -0.064198 0.067 Uiso 0.499(10) 1 calc GR . . C 1
H24B H 0.199091 0.882759 -0.094136 0.067 Uiso 0.499(10) 1 calc GR . . C 1
H24C H 0.180567 0.834622 -0.021215 0.067 Uiso 0.499(10) 1 calc GR . . C 1
C24A C 0.2224(19) 0.8065(17) -0.0678(16) 0.045(5) Uani 0.501(10) 1 d D U . C 2
H24D H 0.254253 0.754627 -0.071878 0.068 Uiso 0.501(10) 1 calc GR . . C 2
H24E H 0.200533 0.824784 -0.116055 0.068 Uiso 0.501(10) 1 calc GR . . C 2
H24F H 0.167896 0.800895 -0.037021 0.068 Uiso 0.501(10) 1 calc GR . . C 2
C25 C 0.3633(19) 0.960(2) -0.0504(17) 0.052(5) Uani 0.499(10) 1 d D U . C 1
H25A H 0.387800 1.008928 -0.027680 0.078 Uiso 0.499(10) 1 calc GR . . C 1
H25B H 0.338717 0.971526 -0.099717 0.078 Uiso 0.499(10) 1 calc GR . . C 1
H25C H 0.414626 0.920300 -0.052388 0.078 Uiso 0.499(10) 1 calc GR . . C 1
C25A C 0.381(2) 0.871(2) -0.0822(19) 0.056(5) Uani 0.501(10) 1 d D U . C 2
H25D H 0.423735 0.913780 -0.065693 0.084 Uiso 0.501(10) 1 calc GR . . C 2
H25E H 0.359549 0.880503 -0.132651 0.084 Uiso 0.501(10) 1 calc GR . . C 2
H25F H 0.414423 0.819432 -0.078866 0.084 Uiso 0.501(10) 1 calc GR . . C 2
C26 C 0.4215(13) 0.8074(12) 0.0929(17) 0.044(3) Uani 0.499(10) 1 d D U . C 1
H26 H 0.425909 0.787085 0.143888 0.053 Uiso 0.499(10) 1 calc R . . C 1
C26A C 0.4114(14) 0.7678(12) 0.0876(18) 0.048(3) Uani 0.501(10) 1 d D U . C 2
H26A H 0.405939 0.752969 0.139678 0.057 Uiso 0.501(10) 1 calc R . . C 2
C27 C 0.398(2) 0.7342(18) 0.0443(19) 0.051(5) Uani 0.499(10) 1 d D U . C 1
H27A H 0.343926 0.705361 0.063059 0.076 Uiso 0.499(10) 1 calc GR . . C 1
H27B H 0.453408 0.698649 0.044125 0.076 Uiso 0.499(10) 1 calc GR . . C 1
H27C H 0.382336 0.752313 -0.005259 0.076 Uiso 0.499(10) 1 calc GR . . C 1
C27A C 0.387(2) 0.6906(17) 0.043(2) 0.054(5) Uani 0.501(10) 1 d D U . C 2
H27D H 0.319825 0.676619 0.048915 0.081 Uiso 0.501(10) 1 calc GR . . C 2
H27E H 0.427153 0.646447 0.060857 0.081 Uiso 0.501(10) 1 calc GR . . C 2
H27F H 0.397404 0.700123 -0.008170 0.081 Uiso 0.501(10) 1 calc GR . . C 2
C28 C 0.5225(17) 0.837(2) 0.076(2) 0.052(5) Uani 0.499(10) 1 d D U . C 1
H28A H 0.517601 0.888122 0.049628 0.078 Uiso 0.499(10) 1 calc GR . . C 1
H28B H 0.553328 0.797424 0.045536 0.078 Uiso 0.499(10) 1 calc GR . . C 1
H28C H 0.560217 0.844537 0.120984 0.078 Uiso 0.499(10) 1 calc GR . . C 1
C28A C 0.5181(16) 0.786(2) 0.078(2) 0.054(5) Uani 0.501(10) 1 d D U . C 2
H28D H 0.525997 0.808912 0.029428 0.080 Uiso 0.501(10) 1 calc GR . . C 2
H28E H 0.554812 0.736401 0.082498 0.080 Uiso 0.501(10) 1 calc GR . . C 2
H28F H 0.540687 0.824279 0.114671 0.080 Uiso 0.501(10) 1 calc GR . . C 2
C29 C 0.3840(16) 0.9807(11) 0.1397(13) 0.040(3) Uani 0.499(10) 1 d D U . C 1
H29 H 0.435186 0.999793 0.108012 0.048 Uiso 0.499(10) 1 calc R . . C 1
C29A C 0.3972(16) 0.9519(10) 0.0936(14) 0.042(3) Uani 0.501(10) 1 d D U . C 2
H29A H 0.458660 0.948656 0.068553 0.050 Uiso 0.501(10) 1 calc R . . C 2
C30 C 0.433(2) 0.9655(19) 0.2153(15) 0.048(5) Uani 0.499(10) 1 d D U . C 1
H30A H 0.386765 0.973841 0.252834 0.073 Uiso 0.499(10) 1 calc GR . . C 1
H30B H 0.486036 1.002737 0.222955 0.073 Uiso 0.499(10) 1 calc GR . . C 1
H30C H 0.456416 0.910424 0.217783 0.073 Uiso 0.499(10) 1 calc GR . . C 1
C30A C 0.420(2) 0.958(2) 0.1761(14) 0.049(5) Uani 0.501(10) 1 d D U . C 2
H30D H 0.361375 0.970015 0.200921 0.074 Uiso 0.501(10) 1 calc GR . . C 2
H30E H 0.465953 1.001297 0.185572 0.074 Uiso 0.501(10) 1 calc GR . . C 2
H30F H 0.446539 0.907506 0.194035 0.074 Uiso 0.501(10) 1 calc GR . . C 2
C31 C 0.3117(18) 1.0505(15) 0.143(2) 0.051(5) Uani 0.499(10) 1 d D U . C 1
H31A H 0.256331 1.038968 0.111056 0.076 Uiso 0.499(10) 1 calc GR . . C 1
H31B H 0.341677 1.100249 0.128021 0.076 Uiso 0.499(10) 1 calc GR . . C 1
H31C H 0.291390 1.056301 0.193102 0.076 Uiso 0.499(10) 1 calc GR . . C 1
C31A C 0.3451(19) 1.0291(14) 0.0682(18) 0.045(4) Uani 0.501(10) 1 d D U . C 2
H31D H 0.354458 1.037584 0.016554 0.068 Uiso 0.501(10) 1 calc GR . . C 2
H31E H 0.370717 1.074849 0.095908 0.068 Uiso 0.501(10) 1 calc GR . . C 2
H31F H 0.277058 1.023784 0.076209 0.068 Uiso 0.501(10) 1 calc GR . . C 2
C32 C 0.2378(11) 0.8218(10) 0.2032(9) 0.049(3) Uani 1 1 d . . . . .
H32A H 0.198482 0.852431 0.236710 0.059 Uiso 1 1 calc R . . . .
H32B H 0.305531 0.830202 0.217702 0.059 Uiso 1 1 calc R . . . .
C33 C 0.2125(10) 0.7304(9) 0.2065(9) 0.046(3) Uani 1 1 d . . . . .
H33A H 0.250958 0.699699 0.172503 0.056 Uiso 1 1 calc R . . . .
H33B H 0.225178 0.709352 0.256023 0.056 Uiso 1 1 calc R . . . .
N4 N 0.1078(8) 0.7235(7) 0.1851(6) 0.042(2) Uani 1 1 d . . . . .

loop_
_atom_site_aniso_label
_atom_site_aniso_U_11
_atom_site_aniso_U_22
_atom_site_aniso_U_33
_atom_site_aniso_U_23
_atom_site_aniso_U_13
_atom_site_aniso_U_12
U1 0.0267(2) 0.0311(2) 0.0272(2) 0.00171(13) -0.00697(15) -0.00130(13)
Te1 0.0389(6) 0.0284(5) 0.0433(6) 0.0050(4) -0.0149(4) 0.0024(4)
N1 0.064(7) 0.014(4) 0.042(6) 0.000(4) -0.005(5) -0.008(4)
Si1 0.057(4) 0.023(4) 0.018(4) -0.005(3) 0.005(3) -0.006(3)
Si1A 0.060(4) 0.029(3) 0.016(3) -0.004(2) -0.006(3) -0.006(3)
C1 0.055(6) 0.031(5) 0.019(6) -0.002(5) -0.004(5) -0.004(5)
C1A 0.052(6) 0.035(6) 0.019(6) 0.001(5) -0.009(5) -0.003(5)
C2 0.065(10) 0.050(10) 0.028(9) -0.005(9) -0.014(8) 0.004(9)
C2A 0.060(9) 0.042(9) 0.029(8) 0.004(7) -0.019(7) -0.004(8)
C3 0.043(9) 0.047(11) 0.021(8) -0.006(8) -0.010(8) 0.004(8)
C3A 0.033(9) 0.046(11) 0.028(9) -0.007(7) -0.011(7) -0.004(8)
C4 0.058(6) 0.027(5) 0.018(6) -0.004(5) 0.002(5) -0.009(5)
C4A 0.055(7) 0.031(6) 0.022(6) -0.003(5) 0.001(5) -0.007(5)
C5 0.060(11) 0.034(10) 0.026(8) -0.010(8) 0.006(7) -0.012(9)
C5A 0.056(11) 0.044(11) 0.028(8) -0.007(8) 0.006(7) -0.014(9)
C6 0.053(11) 0.037(9) 0.021(9) -0.007(9) 0.006(8) -0.017(8)
C6A 0.059(10) 0.037(8) 0.021(9) -0.006(8) 0.007(8) -0.011(8)
C7 0.058(7) 0.030(6) 0.027(5) -0.003(5) 0.009(6) 0.000(6)
C7A 0.061(6) 0.033(5) 0.027(5) -0.002(4) 0.005(5) -0.007(5)
C8 0.076(11) 0.040(8) 0.031(9) 0.000(8) 0.015(9) -0.008(9)
C8A 0.072(11) 0.038(8) 0.033(8) 0.001(7) 0.000(8) -0.009(8)
C9 0.057(13) 0.042(10) 0.044(11) 0.003(9) 0.014(10) 0.012(9)
C9A 0.067(11) 0.040(9) 0.036(9) -0.006(8) 0.006(8) -0.001(7)
C10 0.071(10) 0.046(8) 0.035(7) 0.003(6) -0.008(7) 0.000(7)
C11 0.088(12) 0.023(6) 0.040(7) 0.004(5) -0.017(7) -0.004(6)
N2 0.034(5) 0.089(7) 0.025(5) -0.001(5) -0.004(4) 0.018(5)
Si2 0.029(3) 0.057(4) 0.025(3) 0.009(3) -0.006(2) -0.002(3)
Si2A 0.027(3) 0.052(4) 0.024(3) 0.011(3) 0.003(2) -0.002(3)
C12 0.035(6) 0.054(6) 0.037(6) 0.009(5) -0.006(6) -0.003(5)
C12A 0.036(5) 0.054(5) 0.033(5) 0.011(5) -0.002(5) -0.005(5)
C13 0.051(9) 0.051(8) 0.051(9) 0.002(7) -0.007(8) -0.008(8)
C13A 0.055(10) 0.054(8) 0.046(9) 0.008(8) 0.001(9) 0.000(8)
C14 0.036(8) 0.033(9) 0.058(11) 0.021(8) -0.007(8) -0.002(7)
C14A 0.037(7) 0.037(9) 0.053(9) 0.010(8) -0.005(8) -0.010(7)
C15 0.035(5) 0.053(6) 0.027(4) 0.004(5) -0.004(4) 0.000(5)
C15A 0.034(6) 0.049(7) 0.025(5) 0.009(5) -0.001(5) -0.001(6)
C16 0.044(9) 0.047(9) 0.029(7) 0.004(7) -0.005(7) 0.004(7)
C17 0.038(8) 0.049(12) 0.024(9) 0.009(9) -0.008(8) -0.003(8)
C17A 0.039(9) 0.056(12) 0.024(9) 0.009(9) -0.004(8) -0.002(9)
C18 0.030(5) 0.056(6) 0.030(5) 0.007(5) -0.003(5) 0.004(5)
C18A 0.026(5) 0.059(6) 0.031(6) 0.004(6) 0.003(5) 0.003(5)
C19 0.040(10) 0.061(8) 0.028(10) 0.002(8) -0.004(8) 0.009(8)
C19A 0.035(9) 0.059(10) 0.039(8) 0.003(7) -0.001(7) 0.013(8)
C20 0.037(8) 0.065(8) 0.042(9) 0.004(8) 0.001(8) -0.001(8)
C20A 0.034(9) 0.065(9) 0.043(11) 0.005(9) -0.002(9) -0.004(8)
C21 0.036(7) 0.126(16) 0.023(6) 0.020(7) 0.002(5) -0.030(8)
C22 0.054(8) 0.073(10) 0.028(6) 0.005(6) -0.010(6) -0.024(8)
N3 0.031(6) 0.046(7) 0.069(8) 0.021(6) -0.017(5) -0.004(5)
Si3 0.030(3) 0.030(4) 0.041(3) 0.001(3) -0.009(2) -0.005(3)
Si3A 0.029(3) 0.030(4) 0.065(4) 0.014(3) -0.014(3) -0.008(3)
C23 0.033(5) 0.037(6) 0.049(5) 0.009(5) -0.006(5) -0.009(5)
C23A 0.034(6) 0.037(6) 0.059(6) 0.011(5) -0.005(5) -0.007(6)
C24 0.046(9) 0.046(9) 0.040(9) 0.001(8) -0.007(8) -0.008(8)
C24A 0.043(9) 0.042(10) 0.050(10) 0.004(9) 0.001(8) -0.006(8)
C25 0.043(9) 0.055(10) 0.058(9) 0.013(9) 0.002(8) -0.011(8)
C25A 0.044(9) 0.052(12) 0.073(11) 0.013(11) 0.007(9) -0.001(9)
C26 0.034(5) 0.033(6) 0.065(6) 0.000(6) -0.010(5) -0.002(5)
C26A 0.034(6) 0.035(6) 0.074(7) 0.009(6) -0.010(6) -0.002(5)
C27 0.041(9) 0.035(8) 0.076(10) -0.006(8) -0.004(9) 0.003(7)
C27A 0.044(10) 0.036(9) 0.082(12) 0.009(9) -0.009(10) -0.002(8)
C28 0.035(7) 0.040(10) 0.081(11) -0.006(10) -0.001(8) 0.001(7)
C28A 0.037(7) 0.038(9) 0.085(11) 0.006(9) -0.005(8) 0.003(7)
C29 0.037(6) 0.033(6) 0.050(6) 0.002(5) -0.008(6) -0.010(5)
C29A 0.035(5) 0.034(5) 0.056(6) 0.006(5) -0.009(5) -0.006(5)
C30 0.054(11) 0.042(11) 0.048(9) 0.003(9) -0.010(9) -0.017(9)
C30A 0.047(10) 0.041(10) 0.058(8) 0.005(8) -0.012(8) -0.011(8)
C31 0.037(9) 0.036(8) 0.078(13) -0.005(9) -0.008(9) -0.010(7)
C31A 0.042(9) 0.029(7) 0.065(10) 0.003(8) -0.003(9) -0.004(7)
C32 0.039(7) 0.045(8) 0.062(9) 0.009(7) -0.006(6) -0.009(6)
C33 0.042(7) 0.043(8) 0.053(8) 0.016(6) -0.006(6) 0.003(6)
N4 0.040(6) 0.045(6) 0.040(6) -0.005(5) -0.010(5) -0.011(5)

loop_
_atom_type_symbol
_atom_type_description
_atom_type_scat_dispersion_real
_atom_type_scat_dispersion_imag
_atom_type_scat_source
C C 0.0181 0.0091 'International Tables Vol C Tables 4.2.6.8 and 6.1.1.4'
H H 0.0000 0.0000 'International Tables Vol C Tables 4.2.6.8 and 6.1.1.4'
N N 0.0311 0.0180 'International Tables Vol C Tables 4.2.6.8 and 6.1.1.4'
Si Si 0.2541 0.3302 'International Tables Vol C Tables 4.2.6.8 and 6.1.1.4'
Te Te -0.1759 6.3531 'International Tables Vol C Tables 4.2.6.8 and 6.1.1.4'
U U -4.3638 13.4090 'International Tables Vol C Tables 4.2.6.8 and 6.1.1.4'

loop_
_exptl_crystal_face_index_h
_exptl_crystal_face_index_k
_exptl_crystal_face_index_l
_exptl_crystal_face_perp_dist
_exptl_oxdiff_crystal_face_indexfrac_h
_exptl_oxdiff_crystal_face_indexfrac_k
_exptl_oxdiff_crystal_face_indexfrac_l
_exptl_oxdiff_crystal_face_x
_exptl_oxdiff_crystal_face_y
_exptl_oxdiff_crystal_face_z
7 1 -8 0.1017 7.0068 1.0363 -7.9796 -0.9954 0.2176 -0.0316
5 -9 -4 0.0859 5.0252 -8.9890 -4.0318 -0.7209 -0.7427 -0.2458
4 3 10 0.2009 3.9888 3.0106 10.0235 0.2999 0.3714 -0.9026
2 10 -4 0.0919 1.9815 10.0253 -3.9478 -0.2745 0.9603 0.2142
2 -8 -8 0.0716 2.0241 -7.9957 -8.0339 -0.7073 -0.7146 0.2505
-2 10 0 0.1153 -2.0232 10.0059 0.0433 0.2677 0.8881 0.2748
-7 5 5 0.1338 -7.0181 4.9747 5.0082 0.8895 0.3342 0.2911
-6 -3 8 0.1001 -6.0018 -3.0351 7.9723 0.8952 -0.3835 -0.0701
6 -3 8 0.1672 6.0045 -2.9880 7.9993 -0.0385 -0.1488 -1.0044
-8 -3 5 0.1185 -8.0009 -3.0402 4.9677 0.8776 -0.4271 0.2737
1 10 3 0.1329 0.9764 10.0149 3.0501 0.2076 0.9512 -0.1468
-2 -9 -5 0.0856 -1.9778 -9.0156 -5.0476 -0.2340 -0.8811 0.3619
-5 5 -7 0.1197 -5.0091 4.9937 -6.9875 0.0409 0.3553 0.8877
0 2 -12 0.1009 0.0035 2.0139 -11.9906 -0.6705 0.1675 0.7761
9 0 1 0.1113 9.0041 0.0344 1.0203 -0.6425 0.1775 -0.7634
1 7 -9 0.0932 0.9910 7.0219 -8.9644 -0.5190 0.6551 0.5697

loop_
_geom_angle_atom_site_label_1
_geom_angle_atom_site_label_2
_geom_angle_atom_site_label_3
_geom_angle
_geom_angle_site_symmetry_3
N1 U1 Te1 111.4(3) .
N1 U1 N4 69.5(3) .
N2 U1 Te1 107.4(3) .
N2 U1 N1 109.4(4) .
N2 U1 N3 108.0(4) .
N2 U1 N4 70.2(4) .
N3 U1 Te1 112.4(3) .
N3 U1 N1 108.2(4) .
N3 U1 N4 69.1(4) .
N4 U1 Te1 177.5(3) .
U1 Te1 U1 180.0 3_575
Si1 N1 U1 143.0(7) .
Si1A N1 U1 131.4(7) .
C10 N1 U1 111.8(8) .
C10 N1 Si1 104.9(9) .
C10 N1 Si1A 116.3(9) .
N1 Si1 C1 99.3(9) .
N1 Si1 C4 111.1(9) .
N1 Si1 C7 114.3(12) .
C1 Si1 C4 116.7(14) .
C7 Si1 C1 109.9(12) .
C7 Si1 C4 105.8(11) .
N1 Si1A C1A 113.7(8) .
N1 Si1A C4A 110.0(8) .
N1 Si1A C7A 108.6(10) .
C1A Si1A C4A 110.7(11) .
C7A Si1A C1A 107.1(10) .
C7A Si1A C4A 106.3(9) .
Si1 C1 H1 106.8 .
C2 C1 Si1 113.4(18) .
C2 C1 H1 106.8 .
C2 C1 C3 107(2) .
C3 C1 Si1 115.5(17) .
C3 C1 H1 106.8 .
Si1A C1A H1A 105.9 .
C2A C1A Si1A 112.0(15) .
C2A C1A H1A 105.9 .
C3A C1A Si1A 114.6(14) .
C3A C1A H1A 105.9 .
C3A C1A C2A 111.7(19) .
C1 C2 H2A 109.5 .
C1 C2 H2B 109.5 .
C1 C2 H2C 109.5 .
H2A C2 H2B 109.5 .
H2A C2 H2C 109.5 .
H2B C2 H2C 109.5 .
C1A C2A H2AA 109.5 .
C1A C2A H2AB 109.5 .
C1A C2A H2AC 109.5 .
H2AA C2A H2AB 109.5 .
H2AA C2A H2AC 109.5 .
H2AB C2A H2AC 109.5 .
C1 C3 H3A 109.5 .
C1 C3 H3B 109.5 .
C1 C3 H3C 109.5 .
H3A C3 H3B 109.5 .
H3A C3 H3C 109.5 .
H3B C3 H3C 109.5 .
C1A C3A H3AA 109.5 .
C1A C3A H3AB 109.5 .
C1A C3A H3AC 109.5 .
H3AA C3A H3AB 109.5 .
H3AA C3A H3AC 109.5 .
H3AB C3A H3AC 109.5 .
Si1 C4 H4 106.5 .
C5 C4 Si1 115.3(17) .
C5 C4 H4 106.5 .
C6 C4 Si1 111.9(18) .
C6 C4 H4 106.5 .
C6 C4 C5 109(2) .
Si1A C4A H4A 105.2 .
C5A C4A Si1A 115.4(15) .
C5A C4A H4A 105.2 .
C5A C4A C6A 108.4(18) .
C6A C4A Si1A 116.4(15) .
C6A C4A H4A 105.2 .
C4 C5 H5A 109.5 .
C4 C5 H5B 109.5 .
C4 C5 H5C 109.5 .
H5A C5 H5B 109.5 .
H5A C5 H5C 109.5 .
H5B C5 H5C 109.5 .
C4A C5A H5AA 109.5 .
C4A C5A H5AB 109.5 .
C4A C5A H5AC 109.5 .
H5AA C5A H5AB 109.5 .
H5AA C5A H5AC 109.5 .
H5AB C5A H5AC 109.5 .
C4 C6 H6A 109.5 .
C4 C6 H6B 109.5 .
C4 C6 H6C 109.5 .
H6A C6 H6B 109.5 .
H6A C6 H6C 109.5 .
H6B C6 H6C 109.5 .
C4A C6A H6AA 109.5 .
C4A C6A H6AB 109.5 .
C4A C6A H6AC 109.5 .
H6AA C6A H6AB 109.5 .
H6AA C6A H6AC 109.5 .
H6AB C6A H6AC 109.5 .
Si1 C7 H7 105.1 .
C8 C7 Si1 111.7(17) .
C8 C7 H7 105.1 .
C9 C7 Si1 118.4(19) .
C9 C7 H7 105.1 .
C9 C7 C8 110(3) .
Si1A C7A H7A 105.1 .
C8A C7A Si1A 111.9(15) .
C8A C7A H7A 105.1 .
C8A C7A C9A 115(2) .
C9A C7A Si1A 113.7(15) .
C9A C7A H7A 105.1 .
C7 C8 H8A 109.5 .
C7 C8 H8B 109.5 .
C7 C8 H8C 109.5 .
H8A C8 H8B 109.5 .
H8A C8 H8C 109.5 .
H8B C8 H8C 109.5 .
C7A C8A H8AA 109.5 .
C7A C8A H8AB 109.5 .
C7A C8A H8AC 109.5 .
H8AA C8A H8AB 109.5 .
H8AA C8A H8AC 109.5 .
H8AB C8A H8AC 109.5 .
C7 C9 H9A 109.5 .
C7 C9 H9B 109.5 .
C7 C9 H9C 109.5 .
H9A C9 H9B 109.5 .
H9A C9 H9C 109.5 .
H9B C9 H9C 109.5 .
C7A C9A H9AA 109.5 .
C7A C9A H9AB 109.5 .
C7A C9A H9AC 109.5 .
H9AA C9A H9AB 109.5 .
H9AA C9A H9AC 109.5 .
H9AB C9A H9AC 109.5 .
N1 C10 H10A 110.0 .
N1 C10 H10B 110.0 .
N1 C10 C11 108.3(13) .
H10A C10 H10B 108.4 .
C11 C10 H10A 110.0 .
C11 C10 H10B 110.0 .
C10 C11 H11A 110.1 .
C10 C11 H11B 110.1 .
H11A C11 H11B 108.4 .
N4 C11 C10 108.1(11) .
N4 C11 H11A 110.1 .
N4 C11 H11B 110.1 .
Si2 N2 U1 127.7(7) .
Si2A N2 U1 148.1(8) .
C21 N2 U1 109.1(8) .
C21 N2 Si2 123.2(9) .
C21 N2 Si2A 101.5(10) .
N2 Si2 C12 114.1(9) .
N2 Si2 C15 108.2(9) .
N2 Si2 C18 109.6(8) .
C12 Si2 C15 109.5(12) .
C12 Si2 C18 105.9(10) .
C15 Si2 C18 109.6(10) .
N2 Si2A C12A 99.1(9) .
N2 Si2A C15A 112.4(9) .
N2 Si2A C18A 114.1(11) .
C12A Si2A C15A 114.5(12) .
C18A Si2A C12A 107.6(11) .
C18A Si2A C15A 109.0(10) .
Si2 C12 H12 106.0 .
C13 C12 Si2 115.8(17) .
C13 C12 H12 106.0 .
C13 C12 C14 107(2) .
C14 C12 Si2 115.4(16) .
C14 C12 H12 106.0 .
Si2A C12A H12A 106.8 .
C13A C12A Si2A 112.4(18) .
C13A C12A H12A 106.8 .
C14A C12A Si2A 113.3(16) .
C14A C12A H12A 106.8 .
C14A C12A C13A 110(2) .
C12 C13 H13A 109.5 .
C12 C13 H13B 109.5 .
C12 C13 H13C 109.5 .
H13A C13 H13B 109.5 .
H13A C13 H13C 109.5 .
H13B C13 H13C 109.5 .
C12A C13A H13D 109.5 .
C12A C13A H13E 109.5 .
C12A C13A H13F 109.5 .
H13D C13A H13E 109.5 .
H13D C13A H13F 109.5 .
H13E C13A H13F 109.5 .
C12 C14 H14A 109.5 .
C12 C14 H14B 109.5 .
C12 C14 H14C 109.5 .
H14A C14 H14B 109.5 .
H14A C14 H14C 109.5 .
H14B C14 H14C 109.5 .
C12A C14A H14D 109.5 .
C12A C14A H14E 109.5 .
C12A C14A H14F 109.5 .
H14D C14A H14E 109.5 .
H14D C14A H14F 109.5 .
H14E C14A H14F 109.5 .
Si2 C15 H15 104.8 .
C16 C15 Si2 118.4(15) .
C16 C15 H15 104.8 .
C16 C15 C17 110(2) .
C17 C15 Si2 112.2(16) .
C17 C15 H15 104.8 .
Si2A C15A H15A 106.4 .
C16A C15A Si2A 112.2(16) .
C16A C15A H15A 106.4 .
C16A C15A C17A 109(2) .
C17A C15A Si2A 115.8(18) .
C17A C15A H15A 106.4 .
C15 C16 H16A 109.5 .
C15 C16 H16B 109.5 .
C15 C16 H16C 109.5 .
H16A C16 H16B 109.5 .
H16A C16 H16C 109.5 .
H16B C16 H16C 109.5 .
C15A C16A H16D 109.5 .
C15A C16A H16E 109.5 .
C15A C16A H16F 109.5 .
H16D C16A H16E 109.5 .
H16D C16A H16F 109.5 .
H16E C16A H16F 109.5 .
C15 C17 H17A 109.5 .
C15 C17 H17B 109.5 .
C15 C17 H17C 109.5 .
H17A C17 H17B 109.5 .
H17A C17 H17C 109.5 .
H17B C17 H17C 109.5 .
C15A C17A H17D 109.5 .
C15A C17A H17E 109.5 .
C15A C17A H17F 109.5 .
H17D C17A H17E 109.5 .
H17D C17A H17F 109.5 .
H17E C17A H17F 109.5 .
Si2 C18 H18 105.0 .
C19 C18 Si2 117.7(15) .
C19 C18 H18 105.0 .
C19 C18 C20 110(2) .
C20 C18 Si2 112.7(16) .
C20 C18 H18 105.0 .
Si2A C18A H18A 106.6 .
C19A C18A Si2A 111.7(16) .
C19A C18A H18A 106.6 .
C20A C18A Si2A 113.4(17) .
C20A C18A H18A 106.6 .
C20A C18A C19A 111(2) .
C18 C19 H19A 109.5 .
C18 C19 H19B 109.5 .
C18 C19 H19C 109.5 .
H19A C19 H19B 109.5 .
H19A C19 H19C 109.5 .
H19B C19 H19C 109.5 .
C18A C19A H19D 109.5 .
C18A C19A H19E 109.5 .
C18A C19A H19F 109.5 .
H19D C19A H19E 109.5 .
H19D C19A H19F 109.5 .
H19E C19A H19F 109.5 .
C18 C20 H20A 109.5 .
C18 C20 H20B 109.5 .
C18 C20 H20C 109.5 .
H20A C20 H20B 109.5 .
H20A C20 H20C 109.5 .
H20B C20 H20C 109.5 .
C18A C20A H20D 109.5 .
C18A C20A H20E 109.5 .
C18A C20A H20F 109.5 .
H20D C20A H20E 109.5 .
H20D C20A H20F 109.5 .
H20E C20A H20F 109.5 .
N2 C21 H21A 109.8 .
N2 C21 H21B 109.8 .
H21A C21 H21B 108.2 .
C22 C21 N2 109.4(11) .
C22 C21 H21A 109.8 .
C22 C21 H21B 109.8 .
C21 C22 H22A 110.1 .
C21 C22 H22B 110.1 .
C21 C22 N4 108.2(11) .
H22A C22 H22B 108.4 .
N4 C22 H22A 110.1 .
N4 C22 H22B 110.1 .
Si3 N3 U1 138.3(7) .
Si3A N3 U1 132.7(7) .
C32 N3 U1 111.1(8) .
C32 N3 Si3 109.1(9) .
C32 N3 Si3A 114.8(9) .
N3 Si3 C23 101.4(8) .
N3 Si3 C26 108.7(9) .
N3 Si3 C29 118.4(10) .
C23 Si3 C26 115.4(13) .
C29 Si3 C23 108.0(10) .
C29 Si3 C26 105.4(10) .
N3 Si3A C23A 113.4(9) .
N3 Si3A C26A 112.7(10) .
N3 Si3A C29A 110.8(10) .
C26A Si3A C23A 110.8(14) .
C29A Si3A C23A 103.4(11) .
C29A Si3A C26A 105.0(10) .
Si3 C23 H23 107.0 .
C24 C23 Si3 113.5(16) .
C24 C23 H23 107.0 .
C25 C23 Si3 113.0(16) .
C25 C23 H23 107.0 .
C25 C23 C24 109(2) .
Si3A C23A H23A 106.0 .
C24A C23A Si3A 116.2(16) .
C24A C23A H23A 106.0 .
C24A C23A C25A 107(2) .
C25A C23A Si3A 114.8(19) .
C25A C23A H23A 106.0 .
C23 C24 H24A 109.5 .
C23 C24 H24B 109.5 .
C23 C24 H24C 109.5 .
H24A C24 H24B 109.5 .
H24A C24 H24C 109.5 .
H24B C24 H24C 109.5 .
C23A C24A H24D 109.5 .
C23A C24A H24E 109.5 .
C23A C24A H24F 109.5 .
H24D C24A H24E 109.5 .
H24D C24A H24F 109.5 .
H24E C24A H24F 109.5 .
C23 C25 H25A 109.5 .
C23 C25 H25B 109.5 .
C23 C25 H25C 109.5 .
H25A C25 H25B 109.5 .
H25A C25 H25C 109.5 .
H25B C25 H25C 109.5 .
C23A C25A H25D 109.5 .
C23A C25A H25E 109.5 .
C23A C25A H25F 109.5 .
H25D C25A H25E 109.5 .
H25D C25A H25F 109.5 .
H25E C25A H25F 109.5 .
Si3 C26 H26 106.3 .
C27 C26 Si3 115.1(17) .
C27 C26 H26 106.3 .
C27 C26 C28 108(2) .
C28 C26 Si3 114.2(17) .
C28 C26 H26 106.3 .
Si3A C26A H26A 106.1 .
C27A C26A Si3A 114.5(18) .
C27A C26A H26A 106.1 .
C28A C26A Si3A 116.1(17) .
C28A C26A H26A 106.1 .
C28A C26A C27A 107(2) .
C26 C27 H27A 109.5 .
C26 C27 H27B 109.5 .
C26 C27 H27C 109.5 .
H27A C27 H27B 109.5 .
H27A C27 H27C 109.5 .
H27B C27 H27C 109.5 .
C26A C27A H27D 109.5 .
C26A C27A H27E 109.5 .
C26A C27A H27F 109.5 .
H27D C27A H27E 109.5 .
H27D C27A H27F 109.5 .
H27E C27A H27F 109.5 .
C26 C28 H28A 109.5 .
C26 C28 H28B 109.5 .
C26 C28 H28C 109.5 .
H28A C28 H28B 109.5 .
H28A C28 H28C 109.5 .
H28B C28 H28C 109.5 .
C26A C28A H28D 109.5 .
C26A C28A H28E 109.5 .
C26A C28A H28F 109.5 .
H28D C28A H28E 109.5 .
H28D C28A H28F 109.5 .
H28E C28A H28F 109.5 .
Si3 C29 H29 106.1 .
C30 C29 Si3 117.5(17) .
C30 C29 H29 106.1 .
C30 C29 C31 111(2) .
C31 C29 Si3 109.8(15) .
C31 C29 H29 106.1 .
Si3A C29A H29A 108.3 .
C30A C29A Si3A 111.5(16) .
C30A C29A H29A 108.3 .
C30A C29A C31A 108(2) .
C31A C29A Si3A 112.0(15) .
C31A C29A H29A 108.3 .
C29 C30 H30A 109.5 .
C29 C30 H30B 109.5 .
C29 C30 H30C 109.5 .
H30A C30 H30B 109.5 .
H30A C30 H30C 109.5 .
H30B C30 H30C 109.5 .
C29A C30A H30D 109.5 .
C29A C30A H30E 109.5 .
C29A C30A H30F 109.5 .
H30D C30A H30E 109.5 .
H30D C30A H30F 109.5 .
H30E C30A H30F 109.5 .
C29 C31 H31A 109.5 .
C29 C31 H31B 109.5 .
C29 C31 H31C 109.5 .
H31A C31 H31B 109.5 .
H31A C31 H31C 109.5 .
H31B C31 H31C 109.5 .
C29A C31A H31D 109.5 .
C29A C31A H31E 109.5 .
C29A C31A H31F 109.5 .
H31D C31A H31E 109.5 .
H31D C31A H31F 109.5 .
H31E C31A H31F 109.5 .
N3 C32 H32A 110.2 .
N3 C32 H32B 110.2 .
N3 C32 C33 107.7(13) .
H32A C32 H32B 108.5 .
C33 C32 H32A 110.2 .
C33 C32 H32B 110.2 .
C32 C33 H33A 110.4 .
C32 C33 H33B 110.4 .
H33A C33 H33B 108.6 .
N4 C33 C32 106.5(11) .
N4 C33 H33A 110.4 .
N4 C33 H33B 110.4 .
C11 N4 U1 106.9(7) .
C22 N4 U1 105.8(9) .
C22 N4 C11 111.9(12) .
C33 N4 U1 107.6(8) .
C33 N4 C11 111.9(13) .
C33 N4 C22 112.4(11) .

loop_
_geom_bond_atom_site_label_1
_geom_bond_atom_site_label_2
_geom_bond_distance
U1 Te1 3.0807(4)
U1 N1 2.225(9)
U1 N2 2.205(10)
U1 N3 2.211(10)
U1 N4 2.709(12)
N1 Si1 1.767(10)
N1 Si1A 1.799(9)
N1 C10 1.50(2)
Si1 C1 1.898(15)
Si1 C4 1.909(14)
Si1 C7 1.894(14)
Si1A C1A 1.903(14)
Si1A C4A 1.914(13)
Si1A C7A 1.902(14)
C1 H1 0.9800
C1 C2 1.516(15)
C1 C3 1.519(15)
C1A H1A 0.9800
C1A C2A 1.526(15)
C1A C3A 1.520(15)
C2 H2A 0.9600
C2 H2B 0.9600
C2 H2C 0.9600
C2A H2AA 0.9600
C2A H2AB 0.9600
C2A H2AC 0.9600
C3 H3A 0.9600
C3 H3B 0.9600
C3 H3C 0.9600
C3A H3AA 0.9600
C3A H3AB 0.9600
C3A H3AC 0.9600
C4 H4 0.9800
C4 C5 1.522(15)
C4 C6 1.519(15)
C4A H4A 0.9800
C4A C5A 1.523(15)
C4A C6A 1.528(14)
C5 H5A 0.9600
C5 H5B 0.9600
C5 H5C 0.9600
C5A H5AA 0.9600
C5A H5AB 0.9600
C5A H5AC 0.9600
C6 H6A 0.9600
C6 H6B 0.9600
C6 H6C 0.9600
C6A H6AA 0.9600
C6A H6AB 0.9600
C6A H6AC 0.9600
C7 H7 0.9800
C7 C8 1.519(15)
C7 C9 1.511(15)
C7A H7A 0.9800
C7A C8A 1.514(15)
C7A C9A 1.522(15)
C8 H8A 0.9600
C8 H8B 0.9600
C8 H8C 0.9600
C8A H8AA 0.9600
C8A H8AB 0.9600
C8A H8AC 0.9600
C9 H9A 0.9600
C9 H9B 0.9600
C9 H9C 0.9600
C9A H9AA 0.9600
C9A H9AB 0.9600
C9A H9AC 0.9600
C10 H10A 0.9700
C10 H10B 0.9700
C10 C11 1.53(2)
C11 H11A 0.9700
C11 H11B 0.9700
C11 N4 1.493(17)
N2 Si2 1.821(10)
N2 Si2A 1.734(9)
N2 C21 1.54(2)
Si2 C12 1.899(14)
Si2 C15 1.910(14)
Si2 C18 1.913(14)
Si2A C12A 1.896(15)
Si2A C15A 1.898(14)
Si2A C18A 1.892(14)
C12 H12 0.9800
C12 C13 1.523(15)
C12 C14 1.528(15)
C12A H12A 0.9800
C12A C13A 1.520(15)
C12A C14A 1.516(15)
C13 H13A 0.9600
C13 H13B 0.9600
C13 H13C 0.9600
C13A H13D 0.9600
C13A H13E 0.9600
C13A H13F 0.9600
C14 H14A 0.9600
C14 H14B 0.9600
C14 H14C 0.9600
C14A H14D 0.9600
C14A H14E 0.9600
C14A H14F 0.9600
C15 H15 0.9800
C15 C16 1.523(15)
C15 C17 1.527(15)
C15A H15A 0.9800
C15A C16A 1.515(15)
C15A C17A 1.521(15)
C16 H16A 0.9600
C16 H16B 0.9600
C16 H16C 0.9600
C16A H16D 0.9600
C16A H16E 0.9600
C16A H16F 0.9600
C17 H17A 0.9600
C17 H17B 0.9600
C17 H17C 0.9600
C17A H17D 0.9600
C17A H17E 0.9600
C17A H17F 0.9600
C18 H18 0.9800
C18 C19 1.522(15)
C18 C20 1.523(15)
C18A H18A 0.9800
C18A C19A 1.522(15)
C18A C20A 1.521(15)
C19 H19A 0.9600
C19 H19B 0.9600
C19 H19C 0.9600
C19A H19D 0.9600
C19A H19E 0.9600
C19A H19F 0.9600
C20 H20A 0.9600
C20 H20B 0.9600
C20 H20C 0.9600
C20A H20D 0.9600
C20A H20E 0.9600
C20A H20F 0.9600
C21 H21A 0.9700
C21 H21B 0.9700
C21 C22 1.47(3)
C22 H22A 0.9700
C22 H22B 0.9700
C22 N4 1.49(2)
N3 Si3 1.763(9)
N3 Si3A 1.807(10)
N3 C32 1.506(19)
Si3 C23 1.898(14)
Si3 C26 1.900(14)
Si3 C29 1.887(14)
Si3A C23A 1.910(14)
Si3A C26A 1.909(14)
Si3A C29A 1.904(14)
C23 H23 0.9800
C23 C24 1.525(15)
C23 C25 1.522(15)
C23A H23A 0.9800
C23A C24A 1.518(15)
C23A C25A 1.528(15)
C24 H24A 0.9600
C24 H24B 0.9600
C24 H24C 0.9600
C24A H24D 0.9600
C24A H24E 0.9600
C24A H24F 0.9600
C25 H25A 0.9600
C25 H25B 0.9600
C25 H25C 0.9600
C25A H25D 0.9600
C25A H25E 0.9600
C25A H25F 0.9600
C26 H26 0.9800
C26 C27 1.514(15)
C26 C28 1.521(15)
C26A H26A 0.9800
C26A C27A 1.529(15)
C26A C28A 1.521(15)
C27 H27A 0.9600
C27 H27B 0.9600
C27 H27C 0.9600
C27A H27D 0.9600
C27A H27E 0.9600
C27A H27F 0.9600
C28 H28A 0.9600
C28 H28B 0.9600
C28 H28C 0.9600
C28A H28D 0.9600
C28A H28E 0.9600
C28A H28F 0.9600
C29 H29 0.9800
C29 C30 1.518(15)
C29 C31 1.520(15)
C29A H29A 0.9800
C29A C30A 1.516(15)
C29A C31A 1.516(15)
C30 H30A 0.9600
C30 H30B 0.9600
C30 H30C 0.9600
C30A H30D 0.9600
C30A H30E 0.9600
C30A H30F 0.9600
C31 H31A 0.9600
C31 H31B 0.9600
C31 H31C 0.9600
C31A H31D 0.9600
C31A H31E 0.9600
C31A H31F 0.9600
C32 H32A 0.9700
C32 H32B 0.9700
C32 C33 1.54(2)
C33 H33A 0.9700
C33 H33B 0.9700
C33 N4 1.483(18)

loop_
_geom_torsion_atom_site_label_1
_geom_torsion_atom_site_label_2
_geom_torsion_atom_site_label_3
_geom_torsion_atom_site_label_4
_geom_torsion
U1 N1 Si1 C1 -12.6(16)
U1 N1 Si1 C4 -136.0(14)
U1 N1 Si1 C7 104.4(14)
U1 N1 Si1A C1A -2.0(13)
U1 N1 Si1A C4A -126.9(10)
U1 N1 Si1A C7A 117.1(10)
U1 N1 C10 C11 67.2(14)
U1 N2 Si2 C12 -23.2(12)
U1 N2 Si2 C15 -145.4(9)
U1 N2 Si2 C18 95.2(11)
U1 N2 Si2A C12A -24.9(16)
U1 N2 Si2A C15A -146.2(14)
U1 N2 Si2A C18A 89.1(16)
U1 N2 C21 C22 69.0(12)
U1 N3 Si3 C23 -13.9(15)
U1 N3 Si3 C26 -135.9(13)
U1 N3 Si3 C29 104.0(13)
U1 N3 Si3A C23A 1.1(14)
U1 N3 Si3A C26A -125.8(12)
U1 N3 Si3A C29A 116.9(11)
U1 N3 C32 C33 69.5(13)
N1 Si1 C1 C2 176(2)
N1 Si1 C1 C3 -60(2)
N1 Si1 C7 C8 -55(3)
N1 Si1 C7 C9 74(3)
N1 C10 C11 N4 -59.7(17)
Si1 N1 C10 C11 -117.7(12)
Si1A N1 C10 C11 -105.0(12)
C1 Si1 C7 C8 55(3)
C1 Si1 C7 C9 -175(2)
C4 Si1 C1 C2 -64(2)
C4 Si1 C1 C3 60(2)
C4 Si1 C7 C8 -178(2)
C4 Si1 C7 C9 -48(3)
C7 Si1 C1 C2 56(2)
C7 Si1 C1 C3 -180(2)
C10 N1 Si1 C1 175.0(12)
C10 N1 Si1 C4 51.5(15)
C10 N1 Si1 C7 -68.1(13)
C10 N1 Si1A C1A 168.4(12)
C10 N1 Si1A C4A 43.5(14)
C10 N1 Si1A C7A -72.5(13)
C10 C11 N4 U1 26.6(15)
C10 C11 N4 C22 141.9(14)
C10 C11 N4 C33 -90.9(15)
N2 Si2 C12 C13 -157.2(18)
N2 Si2 C12 C14 -31(2)
N2 Si2A C12A C13A -176.8(18)
N2 Si2A C12A C14A -51(2)
N2 Si2A C15A C16A -167.5(18)
N2 Si2A C15A C17A 66(3)
N2 Si2A C18A C19A -70(2)
N2 Si2A C18A C20A 57(2)
N2 C21 C22 N4 -61.7(16)
Si2 N2 C21 C22 -112.6(13)
Si2A N2 C21 C22 -120.4(11)
C12A Si2A C15A C16A 81(2)
C12A Si2A C15A C17A -46(3)
C12A Si2A C18A C19A 38(2)
C12A Si2A C18A C20A 165.4(19)
C15 Si2 C12 C13 -36(2)
C15 Si2 C12 C14 90.2(19)
C15A Si2A C12A C13A -57(2)
C15A Si2A C12A C14A 69(2)
C15A Si2A C18A C19A 163(2)
C15A Si2A C18A C20A -70(2)
C18 Si2 C12 C13 82(2)
C18 Si2 C12 C14 -151.8(18)
C18A Si2A C12A C13A 64(2)
C18A Si2A C12A C14A -169.8(19)
C18A Si2A C15A C16A -40(2)
C18A Si2A C15A C17A -166(2)
C21 N2 Si2 C12 158.7(12)
C21 N2 Si2 C15 36.5(13)
C21 N2 Si2 C18 -82.8(13)
C21 N2 Si2A C12A 172.1(10)
C21 N2 Si2A C15A 50.8(13)
C21 N2 Si2A C18A -73.9(11)
C21 C22 N4 U1 26.7(14)
C21 C22 N4 C11 -89.3(16)
C21 C22 N4 C33 143.8(13)
N3 Si3 C23 C24 -52(2)
N3 Si3 C23 C25 -177(2)
N3 Si3 C26 C27 63(2)
N3 Si3 C26 C28 -171(2)
N3 Si3 C29 C30 71(2)
N3 Si3 C29 C31 -56(2)
N3 C32 C33 N4 -60.9(15)
Si3 N3 C32 C33 -121.8(11)
Si3A N3 C32 C33 -99.1(12)
C23 Si3 C26 C27 -50(2)
C23 Si3 C26 C28 76(2)
C23 Si3 C29 C30 -174(2)
C23 Si3 C29 C31 58(2)
C26 Si3 C23 C24 65(2)
C26 Si3 C23 C25 -60(2)
C26 Si3 C29 C30 -51(2)
C26 Si3 C29 C31 -178(2)
C29 Si3 C23 C24 -178(2)
C29 Si3 C23 C25 58(2)
C29 Si3 C26 C27 -169(2)
C29 Si3 C26 C28 -43(3)
C32 N3 Si3 C23 -177.9(12)
C32 N3 Si3 C26 60.0(14)
C32 N3 Si3 C29 -60.1(14)
C32 N3 Si3A C23A 166.6(13)
C32 N3 Si3A C26A 39.6(15)
C32 N3 Si3A C29A -77.6(13)
C32 C33 N4 U1 27.0(14)
C32 C33 N4 C11 144.0(13)
C32 C33 N4 C22 -89.1(15)
